data_4517128
loop_
_publ_author_name
'Xia, Honglei'
'Zhang, Wenquan'
'Jin, Yunhe'
'Song, Siwei'
'Wang, Kangcai'
'Zhang, Qinghua'

_publ_section_title
;
 Synthesis of Thermally Stable and Insensitive Energetic Materials by
 Incorporating the Tetrazole Functionality into Fused Ring
 3,6-Dinitropyrazolo-[4,3-c]Pyrazole Framework.
;
_journal_name_full 'ACS applied materials &amp; interfaces'
_journal_paper_doi 10.1021/acsami.9b17384
_journal_year 2019
_chemical_formula_moiety 'C6 N14 O4, H10 N4'
_chemical_formula_sum 'C6 H10 N18 O4'
_chemical_formula_weight 398.32
_space_group_crystal_system monoclinic
_space_group_IT_number 14
_space_group_name_Hall '-P 2ybc'
_space_group_name_H-M_alt 'P 1 21/c 1'
_atom_sites_solution_hydrogens difmap
_atom_sites_solution_primary dual
_audit_creation_date 2019-09-04
_audit_creation_method
;
Olex2 1.3-alpha
(compiled 2019.08.16 svn.r3652 for OlexSys, GUI svn.r5895)
;
_cell_angle_alpha 90
_cell_angle_beta 100.827(2)
_cell_angle_gamma 90
_cell_formula_units_Z 2
_cell_length_a 9.1689(4)
_cell_length_b 5.5698(2)
_cell_length_c 14.9671(7)
_cell_measurement_reflns_used 2256
_cell_measurement_temperature 173.0
_cell_measurement_theta_max 26.845
_cell_measurement_theta_min 2.261
_cell_volume 750.75(6)
_computing_cell_refinement 'SAINT V8.38A (?, 2016)'
_computing_data_reduction 'SAINT V8.38A (?, 2016)'
_computing_molecular_graphics 'Olex2 1.3-alpha (Dolomanov et al., 2009)'
_computing_publication_material 'Olex2 1.3-alpha (Dolomanov et al., 2009)'
_computing_structure_refinement 'ShelXL 2018/3 (Sheldrick, 2015)'
_computing_structure_solution 'ShelXT 2018/3 (Sheldrick, 2015)'
_diffrn_ambient_temperature 173.0
_diffrn_measured_fraction_theta_full 0.998
_diffrn_measured_fraction_theta_max 0.998
_diffrn_measurement_device_type 'Bruker APEX-II CCD'
_diffrn_measurement_method '\f and \w scans'
_diffrn_radiation_type MoK\a
_diffrn_radiation_wavelength 0.71073
_diffrn_reflns_av_R_equivalents 0.0657
_diffrn_reflns_av_unetI/netI 0.0523
_diffrn_reflns_Laue_measured_fraction_full 0.998
_diffrn_reflns_Laue_measured_fraction_max 0.998
_diffrn_reflns_limit_h_max 11
_diffrn_reflns_limit_h_min -11
_diffrn_reflns_limit_k_max 6
_diffrn_reflns_limit_k_min -7
_diffrn_reflns_limit_l_max 19
_diffrn_reflns_limit_l_min -19
_diffrn_reflns_number 8798
_diffrn_reflns_point_group_measured_fraction_full 0.998
_diffrn_reflns_point_group_measured_fraction_max 0.998
_diffrn_reflns_theta_full 25.242
_diffrn_reflns_theta_max 27.497
_diffrn_reflns_theta_min 2.771
_diffrn_standards_number 0
_exptl_absorpt_coefficient_mu 0.149
_exptl_absorpt_correction_T_max 0.7456
_exptl_absorpt_correction_T_min 0.6886
_exptl_absorpt_correction_type multi-scan
_exptl_absorpt_process_details
'SADABS-2016/2 (Bruker,2016/2) was used for absorption correction. wR2(int) was 0.1121 before and 0.0640 after correction. The Ratio of minimum to maximum transmission is 0.9236. The \l/2 correction factor is Not present.'
_exptl_crystal_colour yellow
_exptl_crystal_colour_primary yellow
_exptl_crystal_density_diffrn 1.762
_exptl_crystal_description block
_exptl_crystal_F_000 408
_exptl_crystal_size_max 0.20
_exptl_crystal_size_mid 0.20
_exptl_crystal_size_min 0.20
_refine_diff_density_max 0.258
_refine_diff_density_min -0.290
_refine_diff_density_rms 0.063
_refine_ls_extinction_method none
_refine_ls_goodness_of_fit_ref 0.947
_refine_ls_hydrogen_treatment refall
_refine_ls_matrix_type full
_refine_ls_number_parameters 147
_refine_ls_number_reflns 1711
_refine_ls_number_restraints 0
_refine_ls_restrained_S_all 0.947
_refine_ls_R_factor_all 0.0755
_refine_ls_R_factor_gt 0.0443
_refine_ls_shift/su_max 0.000
_refine_ls_shift/su_mean 0.000
_refine_ls_structure_factor_coef Fsqd
_refine_ls_weighting_details 'w=1/[\s^2^(Fo^2^)+(0.1000P)^2^] where P=(Fo^2^+2Fc^2^)/3'
_refine_ls_weighting_scheme calc
_refine_ls_wR_factor_gt 0.1176
_refine_ls_wR_factor_ref 0.1450
_reflns_Friedel_coverage 0.000
_reflns_number_gt 1239
_reflns_number_total 1711
_reflns_threshold_expression 'I > 2\s(I)'
_cod_data_source_file am9b17384_si_004.cif
_cod_data_source_block xhl
_cod_database_code 4517128
_shelx_shelxl_version_number 2018/3
_shelx_space_group_comment
;
The symmetry employed for this shelxl refinement is uniquely defined
by the following loop, which should always be used as a source of
symmetry information in preference to the above space-group names.
They are only intended as comments.
;
_shelx_estimated_absorpt_t_max 0.988
_shelx_estimated_absorpt_t_min 0.965
_olex2_refinement_description
;
;
_olex2_submission_special_instructions 'No special instructions were received'

loop_
_space_group_symop_operation_xyz
'x, y, z'
'-x, y+1/2, -z+1/2'
'-x, -y, -z'
'x, -y-1/2, z-1/2'

loop_
_atom_site_label
_atom_site_type_symbol
_atom_site_fract_x
_atom_site_fract_y
_atom_site_fract_z
_atom_site_U_iso_or_equiv
_atom_site_adp_type
_atom_site_occupancy
_atom_site_site_symmetry_order
_atom_site_calc_flag
O1 O 0.79564(16) 1.1956(3) 0.25021(9) 0.0259(4) Uani 1 1 d
O2 O 0.98252(19) 1.4080(3) 0.31748(12) 0.0381(5) Uani 1 1 d
N2 N 0.82304(19) 0.9047(3) 0.39155(11) 0.0194(4) Uani 1 1 d
N8 N 0.4621(2) 0.0015(3) 0.33177(12) 0.0202(4) Uani 1 1 d
N3 N 0.85638(18) 0.8006(3) 0.47452(10) 0.0175(4) Uani 1 1 d
N1 N 0.89899(19) 1.2367(3) 0.31295(12) 0.0210(4) Uani 1 1 d
N7 N 0.7155(2) 0.4492(3) 0.42703(11) 0.0223(4) Uani 1 1 d
N4 N 0.7259(2) 0.5656(3) 0.57053(11) 0.0231(4) Uani 1 1 d
N9 N 0.3820(2) 0.1836(3) 0.27349(13) 0.0225(4) Uani 1 1 d
N5 N 0.6460(2) 0.3620(3) 0.55456(11) 0.0233(4) Uani 1 1 d
N6 N 0.6388(2) 0.2952(3) 0.46982(11) 0.0233(4) Uani 1 1 d
C1 C 0.9780(2) 0.9107(3) 0.52641(13) 0.0168(4) Uani 1 1 d
C2 C 0.9209(2) 1.0776(3) 0.39041(13) 0.0174(4) Uani 1 1 d
C3 C 0.7667(2) 0.6064(4) 0.49177(13) 0.0181(5) Uani 1 1 d
H8A H 0.403(3) -0.113(4) 0.3557(16) 0.029(6) Uiso 1 1 d
H8B H 0.518(3) 0.077(4) 0.3776(17) 0.028(7) Uiso 1 1 d
H9A H 0.327(3) 0.261(5) 0.3025(16) 0.029(7) Uiso 1 1 d
H8C H 0.514(3) -0.096(5) 0.2974(17) 0.033(7) Uiso 1 1 d
H9B H 0.322(3) 0.107(5) 0.2309(18) 0.031(7) Uiso 1 1 d

loop_
_atom_site_aniso_label
_atom_site_aniso_U_11
_atom_site_aniso_U_22
_atom_site_aniso_U_33
_atom_site_aniso_U_23
_atom_site_aniso_U_13
_atom_site_aniso_U_12
O1 0.0305(9) 0.0283(9) 0.0159(7) 0.0000(6) -0.0038(6) 0.0054(7)
O2 0.0332(10) 0.0364(10) 0.0408(10) 0.0203(8) -0.0032(7) -0.0130(8)
N2 0.0205(9) 0.0197(9) 0.0169(9) 0.0041(7) 0.0007(7) 0.0007(7)
N8 0.0245(10) 0.0201(9) 0.0153(9) -0.0010(8) 0.0018(7) -0.0033(8)
N3 0.0178(9) 0.0184(9) 0.0150(8) 0.0012(7) -0.0001(6) -0.0025(7)
N1 0.0200(9) 0.0223(9) 0.0203(9) 0.0039(7) 0.0032(7) 0.0018(7)
N7 0.0279(10) 0.0206(9) 0.0190(9) -0.0020(7) 0.0061(7) -0.0042(8)
N4 0.0240(9) 0.0259(10) 0.0192(9) 0.0001(7) 0.0040(7) -0.0068(8)
N9 0.0247(10) 0.0206(9) 0.0203(9) -0.0005(8) -0.0005(8) 0.0002(8)
N5 0.0235(10) 0.0248(10) 0.0207(9) 0.0020(7) 0.0015(7) -0.0059(7)
N6 0.0253(10) 0.0210(9) 0.0235(9) 0.0001(7) 0.0041(7) -0.0033(8)
C1 0.0163(10) 0.0165(9) 0.0172(10) 0.0004(7) 0.0020(7) -0.0010(8)
C2 0.0201(10) 0.0173(10) 0.0146(9) 0.0029(7) 0.0027(8) 0.0016(8)
C3 0.0174(10) 0.0178(10) 0.0190(10) 0.0015(8) 0.0027(8) -0.0002(8)

loop_
_atom_type_symbol
_atom_type_description
_atom_type_scat_dispersion_real
_atom_type_scat_dispersion_imag
_atom_type_scat_source
C C 0.0033 0.0016 'International Tables Vol C Tables 4.2.6.8 and 6.1.1.4'
H H 0.0000 0.0000 'International Tables Vol C Tables 4.2.6.8 and 6.1.1.4'
N N 0.0061 0.0033 'International Tables Vol C Tables 4.2.6.8 and 6.1.1.4'
O O 0.0106 0.0060 'International Tables Vol C Tables 4.2.6.8 and 6.1.1.4'

loop_
_geom_angle_atom_site_label_1
_geom_angle_atom_site_label_2
_geom_angle_atom_site_label_3
_geom_angle
_geom_angle_site_symmetry_1
_geom_angle_site_symmetry_3
C2 N2 N3 106.72(16) . .
N2 N3 C1 110.29(15) . .
N2 N3 C3 117.22(16) . .
C1 N3 C3 132.49(16) . .
O1 N1 C2 118.20(17) . .
O2 N1 O1 125.29(18) . .
O2 N1 C2 116.44(17) . .
C3 N7 N6 102.62(16) . .
C3 N4 N5 102.82(16) . .
N6 N5 N4 109.76(16) . .
N5 N6 N7 110.06(16) . .
N3 C1 C1 106.9(2) . 3_776
N3 C1 C2 148.06(18) . 3_776
C1 C1 C2 105.0(2) 3_776 3_776
N2 C2 N1 117.80(17) . .
N2 C2 C1 111.05(17) . 3_776
C1 C2 N1 130.67(18) 3_776 .
N7 C3 N3 120.75(17) . .
N4 C3 N3 124.54(18) . .
N4 C3 N7 114.70(18) . .

loop_
_geom_bond_atom_site_label_1
_geom_bond_atom_site_label_2
_geom_bond_distance
_geom_bond_site_symmetry_2
O1 N1 1.224(2) .
O2 N1 1.218(2) .
N2 N3 1.352(2) .
N2 C2 1.319(3) .
N8 N9 1.445(3) .
N3 C1 1.377(3) .
N3 C3 1.412(3) .
N1 C2 1.443(2) .
N7 N6 1.346(2) .
N7 C3 1.325(3) .
N4 N5 1.346(2) .
N4 C3 1.322(3) .
N5 N6 1.312(2) .
C1 C1 1.378(4) 3_776
C1 C2 1.407(3) 3_776
